data_2237076
loop_
_publ_author_name
'Gao, Shan'
'Ng, Seik Weng'

_publ_section_title
;
 Tris{2-[(pyrimidin-2-yl-\k<i>N</i>)aminomethyl]phenol}silver(I) nitrate
;
_journal_coeditor_code XU5645
_journal_issue 12
_journal_name_full 'Acta Crystallographica Section E'
_journal_page_first m1543
_journal_paper_doi 10.1107/S1600536812046119
_journal_volume 68
_journal_year 2012
_chemical_formula_iupac '[Ag (C11 H11 N3 O)3] N O3'
_chemical_formula_moiety 'C33 H33 Ag N9 O3 +, N O3 -'
_chemical_formula_sum 'C33 H33 Ag N10 O6'
_chemical_formula_weight 773.56
_chemical_name_systematic
;
Tris{2-[(pyrimidin-2-yl-\k<i>N</i>)aminomethyl]phenol}silver(I) nitrate
;
_space_group_IT_number 2
_symmetry_cell_setting triclinic
_symmetry_space_group_name_Hall '-P 1'
_symmetry_space_group_name_H-M 'P -1'
_atom_sites_solution_hydrogens geom
_atom_sites_solution_primary direct
_atom_sites_solution_secondary difmap
_audit_creation_method SHELXL-97
_cell_angle_alpha 89.159(2)
_cell_angle_beta 88.236(2)
_cell_angle_gamma 82.7770(10)
_cell_formula_units_Z 2
_cell_length_a 7.5987(4)
_cell_length_b 13.7931(7)
_cell_length_c 16.1308(10)
_cell_measurement_reflns_used 8487
_cell_measurement_temperature 293(2)
_cell_measurement_theta_max 27.47
_cell_measurement_theta_min 3.02
_cell_volume 1676.35(16)
_computing_cell_refinement 'RAPID-AUTO (Rigaku, 1998)'
_computing_data_collection 'RAPID-AUTO (Rigaku, 1998)'
_computing_data_reduction 'CrystalClear (Rigaku/MSC, 2002)'
_computing_molecular_graphics 'X-SEED (Barbour, 2001)'
_computing_publication_material 'publCIF (Westrip, 2010)'
_computing_structure_refinement 'SHELXL97 (Sheldrick, 2008)'
_computing_structure_solution 'SHELXS97 (Sheldrick, 2008)'
_diffrn_ambient_temperature 293(2)
_diffrn_measured_fraction_theta_full 0.990
_diffrn_measured_fraction_theta_max 0.990
_diffrn_measurement_device_type 'Rigaku R-AXIS RAPID IP'
_diffrn_measurement_method '\w scan'
_diffrn_radiation_monochromator graphite
_diffrn_radiation_source 'fine-focus sealed tube'
_diffrn_radiation_type MoK\a
_diffrn_radiation_wavelength 0.71073
_diffrn_reflns_av_R_equivalents 0.0646
_diffrn_reflns_av_sigmaI/netI 0.0983
_diffrn_reflns_limit_h_max 9
_diffrn_reflns_limit_h_min -9
_diffrn_reflns_limit_k_max 16
_diffrn_reflns_limit_k_min -17
_diffrn_reflns_limit_l_max 20
_diffrn_reflns_limit_l_min -20
_diffrn_reflns_number 16545
_diffrn_reflns_theta_full 27.47
_diffrn_reflns_theta_max 27.47
_diffrn_reflns_theta_min 3.02
_diffrn_standards_decay_% 0
_diffrn_standards_interval_count 0
_diffrn_standards_interval_time 0
_diffrn_standards_number 0
_exptl_absorpt_coefficient_mu 0.662
_exptl_absorpt_correction_T_max 0.9072
_exptl_absorpt_correction_T_min 0.8519
_exptl_absorpt_correction_type multi-scan
_exptl_absorpt_process_details '(ABSCOR; Higashi, 1995)'
_exptl_crystal_colour colorless
_exptl_crystal_density_diffrn 1.533
_exptl_crystal_density_method 'not measured'
_exptl_crystal_description prism
_exptl_crystal_F_000 792
_exptl_crystal_size_max 0.25
_exptl_crystal_size_mid 0.20
_exptl_crystal_size_min 0.15
_refine_diff_density_max 1.168
_refine_diff_density_min -1.199
_refine_ls_extinction_coef 0.0050(9)
_refine_ls_extinction_expression Fc^*^=kFc[1+0.001xFc^2^\l^3^/sin(2\q)]^-1/4^
_refine_ls_extinction_method 'SHELXL97 (Sheldrick, 2008)'
_refine_ls_goodness_of_fit_ref 1.051
_refine_ls_hydrogen_treatment mixed
_refine_ls_matrix_type full
_refine_ls_number_parameters 470
_refine_ls_number_reflns 7609
_refine_ls_number_restraints 6
_refine_ls_restrained_S_all 1.051
_refine_ls_R_factor_all 0.1511
_refine_ls_R_factor_gt 0.0619
_refine_ls_shift/su_max 0.001
_refine_ls_shift/su_mean 0.001
_refine_ls_structure_factor_coef Fsqd
_refine_ls_weighting_details 'calc w=1/[\s^2^(Fo^2^)+(0.0548P)^2^+4.1203P] where P=(Fo^2^+2Fc^2^)/3'
_refine_ls_weighting_scheme calc
_refine_ls_wR_factor_gt 0.1157
_refine_ls_wR_factor_ref 0.1771
_reflns_number_gt 3959
_reflns_number_total 7609
_reflns_threshold_expression I>2\s(I)
_cod_data_source_file xu5645.cif
_cod_data_source_block I
_cod_database_code 2237076
_cod_database_fobs_code 2237076

loop_
_symmetry_equiv_pos_as_xyz
'x, y, z'
'-x, -y, -z'

loop_
_atom_site_type_symbol
_atom_site_label
_atom_site_fract_x
_atom_site_fract_y
_atom_site_fract_z
_atom_site_U_iso_or_equiv
_atom_site_adp_type
_atom_site_calc_flag
_atom_site_refinement_flags
_atom_site_occupancy
_atom_site_symmetry_multiplicity
Ag Ag1 0.69762(7) 0.56100(4) 0.41785(3) 0.0542(2) Uani d . 1 1
O O1 0.3868(7) 0.3857(4) 0.0184(3) 0.0694(14) Uani d D 1 1
H H1O 0.357(11) 0.362(6) -0.026(3) 0.104 Uiso d D 1 1
O O2 1.2106(7) 0.9698(3) 0.4381(3) 0.0667(14) Uani d D 1 1
H H2O 1.249(11) 1.023(3) 0.447(5) 0.100 Uiso d D 1 1
O O3 1.1119(7) 0.6138(4) -0.0349(3) 0.0638(13) Uani d D 1 1
H H3O 1.132(11) 0.623(6) -0.0857(13) 0.096 Uiso d D 1 1
O O4 0.3660(6) 0.5147(4) 0.4050(3) 0.0706(14) Uani d . 1 1
O O5 0.1076(7) 0.5819(5) 0.4368(4) 0.102(2) Uani d . 1 1
O O6 0.1982(9) 0.5706(6) 0.3104(4) 0.113(2) Uani d . 1 1
N N1 0.8040(6) 0.4319(3) 0.3438(3) 0.0402(11) Uani d . 1 1
N N2 0.8554(6) 0.3658(4) 0.2085(3) 0.0461(13) Uani d . 1 1
N N3 0.5836(6) 0.4482(4) 0.2477(3) 0.0514(14) Uani d D 1 1
H H3N 0.505(6) 0.472(4) 0.286(3) 0.062 Uiso d D 1 1
N N4 0.6185(6) 0.6924(3) 0.4963(3) 0.0395(11) Uani d . 1 1
N N5 0.6519(7) 0.8562(4) 0.5321(3) 0.0479(13) Uani d . 1 1
N N6 0.8682(7) 0.7597(4) 0.4565(3) 0.0494(13) Uani d D 1 1
H H6N 0.911(8) 0.702(2) 0.437(4) 0.059 Uiso d D 1 1
N N7 0.6476(7) 0.6835(4) 0.2894(3) 0.0527(14) Uani d . 1 1
N N8 0.6182(7) 0.6870(4) 0.1425(3) 0.0568(15) Uani d . 1 1
N N9 0.8789(7) 0.6212(4) 0.2025(3) 0.0535(14) Uani d D 1 1
H H9N 0.934(8) 0.620(5) 0.250(2) 0.064 Uiso d D 1 1
N N10 0.2226(7) 0.5580(4) 0.3840(4) 0.0500(13) Uani d . 1 1
C C1 0.9638(8) 0.3903(4) 0.3636(4) 0.0480(15) Uani d . 1 1
H H1A 1.0024 0.3994 0.4167 0.058 Uiso calc R 1 1
C C2 1.0762(9) 0.3342(5) 0.3094(5) 0.0600(18) Uani d . 1 1
H H2A 1.1862 0.3033 0.3252 0.072 Uiso calc R 1 1
C C3 1.0165(8) 0.3265(5) 0.2311(4) 0.0535(17) Uani d . 1 1
H H3A 1.0913 0.2925 0.1918 0.064 Uiso calc R 1 1
C C4 0.7503(7) 0.4140(4) 0.2663(3) 0.0388(14) Uani d . 1 1
C C5 0.5075(8) 0.4352(5) 0.1674(4) 0.0536(17) Uani d . 1 1
H H5A 0.5903 0.4518 0.1241 0.064 Uiso calc R 1 1
H H5B 0.3997 0.4805 0.1628 0.064 Uiso calc R 1 1
C C6 0.4642(7) 0.3328(5) 0.1527(4) 0.0441(15) Uani d . 1 1
C C7 0.4823(8) 0.2587(5) 0.2110(4) 0.0523(17) Uani d . 1 1
H H7 0.5260 0.2707 0.2625 0.063 Uiso calc R 1 1
C C8 0.4378(9) 0.1679(6) 0.1953(5) 0.064(2) Uani d . 1 1
H H8 0.4509 0.1195 0.2362 0.077 Uiso calc R 1 1
C C9 0.3732(10) 0.1475(6) 0.1188(5) 0.066(2) Uani d . 1 1
H H9 0.3426 0.0857 0.1082 0.079 Uiso calc R 1 1
C C10 0.3548(9) 0.2194(5) 0.0590(4) 0.0579(18) Uani d . 1 1
H H10 0.3120 0.2065 0.0075 0.069 Uiso calc R 1 1
C C11 0.4003(8) 0.3117(5) 0.0754(4) 0.0471(15) Uani d . 1 1
C C12 0.4615(8) 0.7019(5) 0.5363(4) 0.0453(15) Uani d . 1 1
H H12 0.3968 0.6489 0.5386 0.054 Uiso calc R 1 1
C C13 0.3924(8) 0.7870(5) 0.5742(4) 0.0512(16) Uani d . 1 1
H H13 0.2818 0.7933 0.6013 0.061 Uiso calc R 1 1
C C14 0.4937(8) 0.8625(5) 0.5701(4) 0.0503(16) Uani d . 1 1
H H14 0.4492 0.9211 0.5953 0.060 Uiso calc R 1 1
C C15 0.7105(7) 0.7705(4) 0.4960(3) 0.0387(13) Uani d . 1 1
C C16 0.9941(8) 0.8302(4) 0.4533(4) 0.0486(16) Uani d . 1 1
H H16A 1.1123 0.7955 0.4449 0.058 Uiso calc R 1 1
H H16B 0.9905 0.8623 0.5065 0.058 Uiso calc R 1 1
C C17 0.9631(8) 0.9068(4) 0.3869(4) 0.0439(14) Uani d . 1 1
C C18 0.8294(9) 0.9114(5) 0.3308(4) 0.0556(17) Uani d . 1 1
H H18 0.7534 0.8635 0.3325 0.067 Uiso calc R 1 1
C C19 0.8050(11) 0.9855(6) 0.2719(4) 0.067(2) Uani d . 1 1
H H19 0.7127 0.9884 0.2350 0.080 Uiso calc R 1 1
C C20 0.9214(12) 1.0555(5) 0.2690(5) 0.071(2) Uani d . 1 1
H H20 0.9086 1.1046 0.2287 0.085 Uiso calc R 1 1
C C21 1.0550(11) 1.0534(5) 0.3244(5) 0.068(2) Uani d . 1 1
H H21 1.1292 1.1021 0.3231 0.082 Uiso calc R 1 1
C C22 1.0783(9) 0.9791(5) 0.3818(4) 0.0522(16) Uani d . 1 1
C C23 0.4882(10) 0.7330(6) 0.2965(5) 0.065(2) Uani d . 1 1
H H23 0.4410 0.7468 0.3495 0.078 Uiso calc R 1 1
C C24 0.3878(10) 0.7654(7) 0.2303(5) 0.080(2) Uani d . 1 1
H H24 0.2793 0.8045 0.2367 0.096 Uiso calc R 1 1
C C25 0.4575(10) 0.7367(7) 0.1543(5) 0.074(2) Uani d . 1 1
H H25 0.3890 0.7526 0.1081 0.088 Uiso calc R 1 1
C C26 0.7118(9) 0.6650(5) 0.2116(4) 0.0468(15) Uani d . 1 1
C C27 0.9738(9) 0.6094(5) 0.1229(4) 0.0555(17) Uani d . 1 1
H H27A 0.9018 0.5787 0.0850 0.067 Uiso calc R 1 1
H H27B 1.0826 0.5656 0.1303 0.067 Uiso calc R 1 1
C C28 1.0201(7) 0.7037(5) 0.0839(4) 0.0435(14) Uani d . 1 1
C C29 0.9935(8) 0.7930(5) 0.1241(4) 0.0518(16) Uani d . 1 1
H H29 0.9406 0.7967 0.1769 0.062 Uiso calc R 1 1
C C30 1.0442(9) 0.8758(5) 0.0871(4) 0.0636(19) Uani d . 1 1
H H30 1.0289 0.9344 0.1158 0.076 Uiso calc R 1 1
C C31 1.1173(9) 0.8728(5) 0.0081(5) 0.0623(19) Uani d . 1 1
H H31 1.1494 0.9293 -0.0170 0.075 Uiso calc R 1 1
C C32 1.1429(8) 0.7854(5) -0.0336(4) 0.0534(17) Uani d . 1 1
H H32 1.1945 0.7827 -0.0867 0.064 Uiso calc R 1 1
C C33 1.0917(8) 0.7016(5) 0.0034(4) 0.0450(15) Uani d . 1 1

loop_
_atom_site_aniso_label
_atom_site_aniso_U_11
_atom_site_aniso_U_22
_atom_site_aniso_U_33
_atom_site_aniso_U_12
_atom_site_aniso_U_13
_atom_site_aniso_U_23
Ag1 0.0598(3) 0.0507(3) 0.0529(4) -0.0096(2) 0.0024(2) -0.0169(2)
O1 0.088(4) 0.079(4) 0.044(3) -0.015(3) -0.024(3) 0.006(3)
O2 0.065(3) 0.049(3) 0.090(4) -0.022(2) -0.015(3) 0.003(3)
O3 0.089(3) 0.061(3) 0.040(3) -0.004(3) 0.009(3) -0.010(2)
O4 0.043(3) 0.082(4) 0.086(4) -0.003(3) -0.008(3) 0.007(3)
O5 0.075(4) 0.101(5) 0.124(5) 0.011(3) 0.042(4) -0.045(4)
O6 0.121(5) 0.152(6) 0.073(5) -0.046(5) -0.036(4) 0.039(4)
N1 0.040(3) 0.044(3) 0.036(3) -0.003(2) 0.000(2) -0.007(2)
N2 0.044(3) 0.063(3) 0.031(3) -0.005(3) 0.006(2) -0.011(2)
N3 0.038(3) 0.072(4) 0.042(3) 0.002(3) 0.002(2) -0.017(3)
N4 0.051(3) 0.034(3) 0.034(3) -0.009(2) 0.002(2) -0.001(2)
N5 0.056(3) 0.040(3) 0.047(3) -0.005(2) 0.003(3) -0.009(2)
N6 0.051(3) 0.038(3) 0.060(4) -0.010(3) 0.012(3) -0.007(3)
N7 0.054(3) 0.072(4) 0.035(3) -0.017(3) -0.006(2) 0.008(3)
N8 0.052(3) 0.084(4) 0.036(3) -0.013(3) -0.008(3) 0.010(3)
N9 0.052(3) 0.079(4) 0.029(3) -0.006(3) 0.001(2) 0.005(3)
N10 0.047(3) 0.050(3) 0.054(4) -0.008(3) 0.002(3) -0.005(3)
C1 0.056(4) 0.048(4) 0.041(4) -0.009(3) -0.003(3) -0.002(3)
C2 0.046(4) 0.070(5) 0.062(5) 0.002(3) -0.004(3) -0.004(4)
C3 0.044(4) 0.064(4) 0.051(4) -0.002(3) 0.004(3) -0.006(3)
C4 0.041(3) 0.052(4) 0.024(3) -0.004(3) 0.001(2) -0.012(3)
C5 0.045(3) 0.070(5) 0.046(4) -0.003(3) -0.011(3) -0.008(3)
C6 0.034(3) 0.064(4) 0.033(3) -0.003(3) -0.002(2) -0.001(3)
C7 0.046(4) 0.073(5) 0.038(4) -0.008(3) -0.008(3) -0.005(3)
C8 0.058(4) 0.075(5) 0.059(5) -0.002(4) -0.007(4) 0.020(4)
C9 0.070(5) 0.062(5) 0.067(5) -0.012(4) 0.001(4) -0.005(4)
C10 0.059(4) 0.072(5) 0.045(4) -0.012(4) -0.008(3) -0.006(4)
C11 0.047(3) 0.064(4) 0.029(3) -0.002(3) -0.008(3) 0.006(3)
C12 0.051(4) 0.048(4) 0.037(4) -0.011(3) 0.007(3) -0.001(3)
C13 0.050(4) 0.064(4) 0.038(4) -0.004(3) 0.008(3) -0.004(3)
C14 0.051(4) 0.048(4) 0.050(4) 0.002(3) 0.004(3) -0.009(3)
C15 0.043(3) 0.042(3) 0.031(3) -0.007(3) -0.004(2) 0.003(3)
C16 0.043(3) 0.046(4) 0.058(4) -0.010(3) 0.002(3) 0.001(3)
C17 0.044(3) 0.041(3) 0.046(4) -0.004(3) 0.005(3) -0.008(3)
C18 0.066(4) 0.048(4) 0.054(4) -0.008(3) -0.004(3) -0.008(3)
C19 0.086(5) 0.068(5) 0.043(4) 0.007(4) -0.012(4) -0.009(4)
C20 0.116(7) 0.052(4) 0.041(4) -0.001(5) 0.012(4) -0.002(3)
C21 0.094(6) 0.053(4) 0.058(5) -0.016(4) 0.001(4) 0.007(4)
C22 0.056(4) 0.046(4) 0.055(4) -0.008(3) 0.006(3) -0.004(3)
C23 0.056(4) 0.093(6) 0.049(4) -0.021(4) -0.005(3) 0.012(4)
C24 0.054(4) 0.125(8) 0.057(5) 0.003(5) -0.007(4) 0.010(5)
C25 0.059(5) 0.123(7) 0.041(4) -0.019(5) -0.014(4) 0.012(4)
C26 0.056(4) 0.060(4) 0.028(3) -0.021(3) -0.003(3) 0.010(3)
C27 0.061(4) 0.064(4) 0.041(4) -0.006(3) -0.001(3) 0.001(3)
C28 0.040(3) 0.052(4) 0.038(4) 0.000(3) 0.000(3) -0.003(3)
C29 0.048(4) 0.058(4) 0.048(4) -0.005(3) 0.003(3) -0.006(3)
C30 0.072(5) 0.061(5) 0.055(5) -0.001(4) 0.015(4) -0.017(4)
C31 0.068(5) 0.049(4) 0.068(5) -0.003(4) 0.005(4) 0.003(4)
C32 0.054(4) 0.066(5) 0.037(4) 0.003(3) 0.005(3) 0.003(3)
C33 0.046(3) 0.053(4) 0.033(3) 0.006(3) 0.001(3) -0.006(3)

loop_
_atom_type_symbol
_atom_type_description
_atom_type_scat_dispersion_real
_atom_type_scat_dispersion_imag
_atom_type_scat_source
C C 0.0033 0.0016 'International Tables Vol C Tables 4.2.6.8 and 6.1.1.4'
H H 0.0000 0.0000 'International Tables Vol C Tables 4.2.6.8 and 6.1.1.4'
N N 0.0061 0.0033 'International Tables Vol C Tables 4.2.6.8 and 6.1.1.4'
O O 0.0106 0.0060 'International Tables Vol C Tables 4.2.6.8 and 6.1.1.4'
Ag Ag -0.8971 1.1015 'International Tables Vol C Tables 4.2.6.8 and 6.1.1.4'

loop_
_geom_angle_atom_site_label_1
_geom_angle_atom_site_label_2
_geom_angle_atom_site_label_3
_geom_angle
N1 Ag1 N4 174.16(17)
N1 Ag1 N7 95.84(18)
N4 Ag1 N7 85.61(17)
N1 Ag1 O4 90.50(16)
N4 Ag1 O4 95.16(17)
N7 Ag1 O4 90.16(16)
C11 O1 H1O 107(6)
C22 O2 H2O 112(6)
C33 O3 H3O 109(6)
N10 O4 Ag1 135.7(4)
C1 N1 C4 116.4(5)
C1 N1 Ag1 115.5(4)
C4 N1 Ag1 124.1(4)
C3 N2 C4 117.4(5)
C4 N3 C5 123.6(5)
C4 N3 H3N 122(4)
C5 N3 H3N 113(4)
C12 N4 C15 117.1(5)
C12 N4 Ag1 119.2(4)
C15 N4 Ag1 123.0(4)
C14 N5 C15 116.4(5)
C15 N6 C16 126.0(5)
C15 N6 H6N 119(4)
C16 N6 H6N 114(4)
C23 N7 C26 116.5(6)
C23 N7 Ag1 109.1(4)
C26 N7 Ag1 125.0(5)
C25 N8 C26 115.9(6)
C26 N9 C27 123.6(5)
C26 N9 H9N 110(4)
C27 N9 H9N 122(4)
O6 N10 O5 122.5(7)
O6 N10 O4 118.0(6)
O5 N10 O4 119.4(7)
N1 C1 C2 123.4(6)
N1 C1 H1A 118.3
C2 C1 H1A 118.3
C3 C2 C1 116.0(6)
C3 C2 H2A 122.0
C1 C2 H2A 122.0
N2 C3 C2 122.8(6)
N2 C3 H3A 118.6
C2 C3 H3A 118.6
N3 C4 N2 119.0(5)
N3 C4 N1 117.3(5)
N2 C4 N1 123.6(5)
N3 C5 C6 114.3(6)
N3 C5 H5A 108.7
C6 C5 H5A 108.7
N3 C5 H5B 108.7
C6 C5 H5B 108.7
H5A C5 H5B 107.6
C7 C6 C11 117.5(6)
C7 C6 C5 124.1(5)
C11 C6 C5 118.4(6)
C8 C7 C6 121.9(6)
C8 C7 H7 119.0
C6 C7 H7 119.0
C7 C8 C9 120.4(7)
C7 C8 H8 119.8
C9 C8 H8 119.8
C10 C9 C8 119.2(7)
C10 C9 H9 120.4
C8 C9 H9 120.4
C9 C10 C11 120.0(6)
C9 C10 H10 120.0
C11 C10 H10 120.0
O1 C11 C10 122.8(6)
O1 C11 C6 116.3(6)
C10 C11 C6 120.9(6)
N4 C12 C13 122.1(6)
N4 C12 H12 119.0
C13 C12 H12 119.0
C12 C13 C14 116.9(6)
C12 C13 H13 121.6
C14 C13 H13 121.6
N5 C14 C13 123.3(6)
N5 C14 H14 118.3
C13 C14 H14 118.3
N6 C15 N5 119.3(5)
N6 C15 N4 116.5(5)
N5 C15 N4 124.2(5)
N6 C16 C17 114.9(5)
N6 C16 H16A 108.6
C17 C16 H16A 108.6
N6 C16 H16B 108.6
C17 C16 H16B 108.6
H16A C16 H16B 107.5
C18 C17 C22 118.0(6)
C18 C17 C16 124.4(5)
C22 C17 C16 117.7(6)
C17 C18 C19 121.7(6)
C17 C18 H18 119.2
C19 C18 H18 119.2
C18 C19 C20 118.6(7)
C18 C19 H19 120.7
C20 C19 H19 120.7
C21 C20 C19 121.1(7)
C21 C20 H20 119.4
C19 C20 H20 119.4
C22 C21 C20 119.6(7)
C22 C21 H21 120.2
C20 C21 H21 120.2
O2 C22 C21 123.5(6)
O2 C22 C17 115.4(6)
C21 C22 C17 121.0(7)
N7 C23 C24 123.8(7)
N7 C23 H23 118.1
C24 C23 H23 118.1
C25 C24 C23 115.5(8)
C25 C24 H24 122.2
C23 C24 H24 122.2
N8 C25 C24 123.7(7)
N8 C25 H25 118.2
C24 C25 H25 118.2
N9 C26 N7 117.7(6)
N9 C26 N8 118.1(6)
N7 C26 N8 124.2(6)
N9 C27 C28 114.5(5)
N9 C27 H27A 108.6
C28 C27 H27A 108.6
N9 C27 H27B 108.6
C28 C27 H27B 108.6
H27A C27 H27B 107.6
C29 C28 C33 118.0(6)
C29 C28 C27 123.3(6)
C33 C28 C27 118.6(5)
C30 C29 C28 121.0(6)
C30 C29 H29 119.5
C28 C29 H29 119.5
C29 C30 C31 120.6(6)
C29 C30 H30 119.7
C31 C30 H30 119.7
C30 C31 C32 119.6(7)
C30 C31 H31 120.2
C32 C31 H31 120.2
C31 C32 C33 120.1(6)
C31 C32 H32 119.9
C33 C32 H32 119.9
O3 C33 C32 122.8(5)
O3 C33 C28 116.6(6)
C32 C33 C28 120.6(6)

loop_
_geom_bond_atom_site_label_1
_geom_bond_atom_site_label_2
_geom_bond_distance
Ag1 N1 2.212(4)
Ag1 N4 2.235(4)
Ag1 N7 2.660(5)
Ag1 O4 2.691(5)
O1 C11 1.359(8)
O1 H1O 0.839(10)
O2 C22 1.368(8)
O2 H2O 0.839(10)
O3 C33 1.357(7)
O3 H3O 0.840(10)
O4 N10 1.229(7)
O5 N10 1.219(7)
O6 N10 1.215(7)
N1 C1 1.322(7)
N1 C4 1.362(7)
N2 C3 1.333(8)
N2 C4 1.337(7)
N3 C4 1.337(7)
N3 C5 1.457(8)
N3 H3N 0.880(10)
N4 C12 1.332(7)
N4 C15 1.355(7)
N5 C14 1.326(8)
N5 C15 1.345(7)
N6 C15 1.332(7)
N6 C16 1.447(7)
N6 H6N 0.879(10)
N7 C23 1.316(9)
N7 C26 1.349(8)
N8 C25 1.332(9)
N8 C26 1.351(8)
N9 C26 1.341(8)
N9 C27 1.454(8)
N9 H9N 0.880(10)
C1 C2 1.378(9)
C1 H1A 0.9300
C2 C3 1.366(9)
C2 H2A 0.9300
C3 H3A 0.9300
C5 C6 1.513(9)
C5 H5A 0.9700
C5 H5B 0.9700
C6 C7 1.376(9)
C6 C11 1.400(8)
C7 C8 1.366(10)
C7 H7 0.9300
C8 C9 1.388(10)
C8 H8 0.9300
C9 C10 1.372(10)
C9 H9 0.9300
C10 C11 1.391(9)
C10 H10 0.9300
C12 C13 1.369(8)
C12 H12 0.9300
C13 C14 1.370(9)
C13 H13 0.9300
C14 H14 0.9300
C16 C17 1.496(9)
C16 H16A 0.9700
C16 H16B 0.9700
C17 C18 1.377(9)
C17 C22 1.406(8)
C18 C19 1.385(10)
C18 H18 0.9300
C19 C20 1.388(10)
C19 H19 0.9300
C20 C21 1.371(11)
C20 H20 0.9300
C21 C22 1.369(10)
C21 H21 0.9300
C23 C24 1.367(10)
C23 H23 0.9300
C24 C25 1.365(10)
C24 H24 0.9300
C25 H25 0.9300
C27 C28 1.514(9)
C27 H27A 0.9700
C27 H27B 0.9700
C28 C29 1.389(8)
C28 C33 1.391(8)
C29 C30 1.373(9)
C29 H29 0.9300
C30 C31 1.373(10)
C30 H30 0.9300
C31 C32 1.378(9)
C31 H31 0.9300
C32 C33 1.388(9)
C32 H32 0.9300

loop_
_geom_hbond_atom_site_label_D
_geom_hbond_atom_site_label_H
_geom_hbond_atom_site_label_A
_geom_hbond_site_symmetry_A
_geom_hbond_distance_DH
_geom_hbond_distance_HA
_geom_hbond_distance_DA
_geom_hbond_angle_DHA
O1 H1o N8 2_665 0.840(10) 2.00(3) 2.800(7) 158(9)
O2 H2o N5 2_776 0.840(10) 1.950(10) 2.788(6) 177(9)
O3 H3o N2 2_765 0.840(10) 1.99(2) 2.818(6) 171(8)
N3 H3n O4 . 0.880(10) 2.22(2) 3.073(7) 164(6)
N6 H6n O5 1_655 0.880(10) 2.09(4) 2.879(8) 149(6)
N9 H9n O6 1_655 0.880(10) 2.28(4) 3.033(8) 143(6)

loop_
_geom_torsion_atom_site_label_1
_geom_torsion_atom_site_label_2
_geom_torsion_atom_site_label_3
_geom_torsion_atom_site_label_4
_geom_torsion
N1 Ag1 O4 N10 -128.7(6)
N4 Ag1 O4 N10 52.8(6)
N7 Ag1 O4 N10 -32.9(6)
N7 Ag1 N1 C1 122.7(4)
O4 Ag1 N1 C1 -147.1(4)
N7 Ag1 N1 C4 -34.0(5)
O4 Ag1 N1 C4 56.2(4)
N7 Ag1 N4 C12 108.4(4)
O4 Ag1 N4 C12 18.7(5)
N7 Ag1 N4 C15 -61.5(4)
O4 Ag1 N4 C15 -151.3(4)
N1 Ag1 N7 C23 132.8(5)
N4 Ag1 N7 C23 -52.8(5)
O4 Ag1 N7 C23 42.3(5)
N1 Ag1 N7 C26 -12.2(5)
N4 Ag1 N7 C26 162.2(5)
O4 Ag1 N7 C26 -102.7(5)
Ag1 O4 N10 O6 77.5(8)
Ag1 O4 N10 O5 -106.3(7)
C4 N1 C1 C2 2.2(9)
Ag1 N1 C1 C2 -156.3(5)
N1 C1 C2 C3 2.7(10)
C4 N2 C3 C2 -0.2(10)
C1 C2 C3 N2 -3.7(10)
C5 N3 C4 N2 0.7(9)
C5 N3 C4 N1 179.8(6)
C3 N2 C4 N3 -175.2(6)
C3 N2 C4 N1 5.8(9)
C1 N1 C4 N3 174.3(5)
Ag1 N1 C4 N3 -29.2(7)
C1 N1 C4 N2 -6.7(9)
Ag1 N1 C4 N2 149.8(5)
C4 N3 C5 C6 74.2(8)
N3 C5 C6 C7 4.3(9)
N3 C5 C6 C11 -176.3(5)
C11 C6 C7 C8 -0.9(9)
C5 C6 C7 C8 178.6(6)
C6 C7 C8 C9 0.4(10)
C7 C8 C9 C10 0.2(11)
C8 C9 C10 C11 -0.2(11)
C9 C10 C11 O1 179.4(6)
C9 C10 C11 C6 -0.4(10)
C7 C6 C11 O1 -178.9(6)
C5 C6 C11 O1 1.7(8)
C7 C6 C11 C10 0.9(9)
C5 C6 C11 C10 -178.6(6)
C15 N4 C12 C13 1.4(9)
Ag1 N4 C12 C13 -169.1(5)
N4 C12 C13 C14 -0.9(10)
C15 N5 C14 C13 0.5(10)
C12 C13 C14 N5 -0.1(10)
C16 N6 C15 N5 5.0(10)
C16 N6 C15 N4 -175.2(6)
C14 N5 C15 N6 179.8(6)
C14 N5 C15 N4 0.1(9)
C12 N4 C15 N6 179.3(5)
Ag1 N4 C15 N6 -10.6(7)
C12 N4 C15 N5 -1.0(8)
Ag1 N4 C15 N5 169.1(4)
C15 N6 C16 C17 -84.9(8)
N6 C16 C17 C18 -1.4(9)
N6 C16 C17 C22 178.5(5)
C22 C17 C18 C19 -1.3(9)
C16 C17 C18 C19 178.5(6)
C17 C18 C19 C20 1.2(10)
C18 C19 C20 C21 -1.8(11)
C19 C20 C21 C22 2.4(11)
C20 C21 C22 O2 178.3(7)
C20 C21 C22 C17 -2.5(11)
C18 C17 C22 O2 -178.8(6)
C16 C17 C22 O2 1.3(8)
C18 C17 C22 C21 2.0(9)
C16 C17 C22 C21 -177.9(6)
C26 N7 C23 C24 0.0(11)
Ag1 N7 C23 C24 -148.3(7)
N7 C23 C24 C25 5.0(12)
C26 N8 C25 C24 0.5(12)
C23 C24 C25 N8 -5.2(13)
C27 N9 C26 N7 -170.8(6)
C27 N9 C26 N8 9.7(9)
C23 N7 C26 N9 175.1(6)
Ag1 N7 C26 N9 -42.1(7)
C23 N7 C26 N8 -5.5(9)
Ag1 N7 C26 N8 137.3(5)
C25 N8 C26 N9 -175.4(6)
C25 N8 C26 N7 5.2(10)
C26 N9 C27 C28 68.8(8)
N9 C27 C28 C29 7.2(9)
N9 C27 C28 C33 -172.4(5)
C33 C28 C29 C30 -3.0(9)
C27 C28 C29 C30 177.4(6)
C28 C29 C30 C31 2.1(11)
C29 C30 C31 C32 -1.2(11)
C30 C31 C32 C33 1.3(10)
C31 C32 C33 O3 179.3(6)
C31 C32 C33 C28 -2.3(10)
C29 C28 C33 O3 -178.4(5)
C27 C28 C33 O3 1.2(8)
C29 C28 C33 C32 3.1(9)
C27 C28 C33 C32 -177.3(6)
